data_7250125
loop_
_publ_author_name
'Yang, Bin-Bin'
'Wu, Si-Yuan'
'Zhang, Qing-Pu'
'Ma, Hui'
'Sun, Yu-Ling'
'Zhang, Chun'

_publ_section_title
;
 Tetraptycene derivatives: synthesis, structure and their self-assemblies
 in solid state
;
_journal_issue 11
_journal_name_full 'RSC Advances'
_journal_page_first 8293
_journal_page_last 8299
_journal_paper_doi 10.1039/D5RA00376H
_journal_volume 15
_journal_year 2025
_chemical_formula_moiety 'C30 H24 O2'
_chemical_formula_sum 'C30 H24 O2'
_chemical_formula_weight 416.49
_space_group_crystal_system monoclinic
_space_group_IT_number 14
_space_group_name_Hall '-P 2ybc'
_space_group_name_H-M_alt 'P 1 21/c 1'
_atom_sites_solution_hydrogens geom
_atom_sites_solution_primary dual
_audit_creation_date 2022-07-18
_audit_creation_method
;
Olex2 1.3
(compiled 2020.11.12 svn.r5f609507 for OlexSys, GUI svn.r6408)
;
_audit_update_record
;
2024-08-10 deposited with the CCDC.	2025-02-27 downloaded from the CCDC.
;
_cell_angle_alpha 90
_cell_angle_beta 101.648(2)
_cell_angle_gamma 90
_cell_formula_units_Z 4
_cell_length_a 22.5743(3)
_cell_length_b 8.02250(10)
_cell_length_c 11.7565(2)
_cell_measurement_reflns_used 25809
_cell_measurement_temperature 100.00(10)
_cell_measurement_theta_max 73.8130
_cell_measurement_theta_min 3.9680
_cell_volume 2085.28(5)
_computing_cell_refinement 'CrysAlisPro 1.171.39.28b (Rigaku OD, 2015)'
_computing_data_collection 'CrysAlisPro 1.171.39.28b (Rigaku OD, 2015)'
_computing_data_reduction 'CrysAlisPro 1.171.39.28b (Rigaku OD, 2015)'
_computing_molecular_graphics 'Olex2 1.3 (Dolomanov et al., 2009)'
_computing_publication_material 'Olex2 1.3 (Dolomanov et al., 2009)'
_computing_structure_refinement 'SHELXL 2018/3 (Sheldrick, 2015)'
_computing_structure_solution 'SHELXT 2018/2 (Sheldrick, 2018)'
_diffrn_ambient_environment N~2~
_diffrn_ambient_temperature 100.00(10)
_diffrn_detector 'CCD plate'
_diffrn_measured_fraction_theta_full 1.000
_diffrn_measured_fraction_theta_max 0.990
_diffrn_measurement_details
;
List of Runs (angles in degrees, time in seconds):

  # Type    Start    End  Width  t~exp~   \w     \q     \k     \f   Frames
#--------------------------------------------------------------------------
  1  \w    -32.00  30.00   0.50    0.50    --    0.00 -82.00-180.00  124
  2  \w      5.00  46.00   0.50    0.50    --   32.00  72.00 171.49   82
  3  \w     82.00 120.00   0.50    0.50    --   32.00  72.00 171.49   76
  4  \w    -44.00  55.00   0.50    0.50    --   36.00 -50.00 -95.85  198
  5  \w     22.00  58.00   0.50    0.50    --   48.00  72.00 128.33   72
  6  \w     24.00  82.00   0.50    0.50    --   48.00  72.00-113.28  116
  7  \w     62.00  89.00   0.50    0.50    --   48.00  72.00 128.33   54
  8  \w    100.00 126.00   0.50    0.50    --   48.00  72.00-113.28   52
  9  \w     25.00  55.00   0.50    0.50    --   52.00  72.00-175.98   60
 10  \w     25.00  57.00   0.50    0.50    --   52.00  72.00 -63.40   64
 11  \w     32.00  87.00   0.50    0.50    --   56.00  75.00   5.17  110
 12  \w     34.00  67.00   0.50    0.50    --   60.00  73.00 -38.81   66
 13  \w     36.00  74.00   0.50    0.50    --   64.00  75.00  38.52   76
 14  \w     40.00  80.00   0.50    0.50    --   68.00  75.00  54.76   80
 15  \w    131.00 157.00   0.50    0.50    --   72.00  75.00 -87.01   52
 16  \w     46.00  72.00   0.50    0.50    --   72.00  73.00-120.27   52
 17  \w    117.00 158.00   0.50    0.50    --   72.00  74.00 150.78   82
 18  \w     46.00  72.00   0.50    0.50    --   72.00  73.00  88.09   52
 19  \w     44.00  93.00   0.50    0.50    --   72.00  75.00 -87.01   98
 20  \w     44.00  81.00   0.50    0.50    --   72.00  74.00 -26.11   74
 21  \w     44.00  91.00   0.50    0.50    --   72.00  74.00 150.78   94
 22  \w     48.00  97.00   0.50    0.50    --   76.00  75.00 110.49   98
 23  \w     48.00  85.00   0.50    0.50    --   76.00  75.00-168.62   74
 24  \w     48.00  80.00   0.50    0.50    --   76.00  74.00 -68.99   64
 25  \w    129.00 155.00   0.50    0.50    --   76.00  75.00-168.62   52
 26  \w     99.00 128.00   0.50    0.50    --   80.00  74.00  85.74   58
 27  \w     52.00  94.00   0.50    0.50    --   80.00  74.00  85.74   84
 28  \w     86.00 160.00   0.50    0.50    --   80.00  75.00 166.16  148
 29  \w     52.00  82.00   0.50    0.50    --   80.00  75.00 166.16   60
 30  \w    116.00 170.00   0.50    0.50    --   84.00  60.00  21.18  108
 31  \w     61.00 109.00   0.50    0.50    --   84.00  60.00  21.18   96
 32  \w     59.00  87.00   0.50    0.50    --   84.00  73.00-163.35   56
 33  \w     56.00  92.00   0.50    0.50    --   84.00  74.00 -34.30   72
 34  \w    100.00 137.00   0.50    0.50    --   84.00  67.00 -55.32   74
 35  \w     63.00  96.00   0.50    0.50    --   84.00  67.00 -55.32   66
 36  \w    114.00 173.00   0.50    0.50    --   84.00  73.00-163.35  118
 37  \w     58.00 126.00   0.50    0.50    --   95.20 -82.00  30.00  136
 38  \w      7.00  33.00   0.50    0.50    --   95.20 -82.00  30.00   52
 39  \w     71.00 162.00   0.50    0.50    --   95.20  63.00 -11.94  182
 40  \w     47.00 126.00   0.50    0.50    --   95.20 -82.00 -60.00  158
 41  \w     73.00 185.00   0.50    0.50    --   95.20  57.00 -73.12  224
 42  \w     74.00 183.00   0.50    0.50    --   95.20  67.00  98.74  218
 43  \w     22.00 115.00   0.50    0.50    --   95.20 -61.00-180.00  186
 44  \w     74.00 130.00   0.50    0.50    --   95.20  61.00-133.44  112
 45  \w    126.00 152.00   0.50    0.50    --   95.20  50.00 155.70   52
 46  \w     75.00 110.00   0.50    0.50    --   95.20  50.00 155.70   70
 47  \w     81.00 185.00   0.50    0.50    --   95.20  15.00  60.00  208
 48  \w      6.00 116.00   0.50    0.50    --   95.20 -61.00 -60.00  220
 49  \w    121.00 185.00   0.50    0.50    --   95.20  82.00-120.00  128
 50  \w     89.00 115.00   0.50    0.50    --   95.20  82.00-120.00   52
 51  \w    160.00 185.00   0.50    0.50    --   95.20  62.00 156.98   50
 52  \w     76.00 127.00   0.50    0.50    --   95.20  62.00 156.98  102
 53  \w      8.00 114.00   0.50    0.50    --   95.20 -82.00  90.00  212
 54  \w      7.00 110.00   0.50    0.50    --   95.20 -82.00-180.00  206
 55  \w     68.00 145.00   0.50    0.50    --   95.20  73.00  39.22  154
 56  \w    139.00 164.00   0.50    0.50    --   96.00  75.00-135.45   50
 57  \w     68.00  94.00   0.50    0.50    --   96.00  75.00-135.45   52
;
_diffrn_measurement_device 'four-circle diffractometer'
_diffrn_measurement_device_type 'XtaLAB AFC12 (RINC): Kappa single'
_diffrn_measurement_method '\w scans'
_diffrn_orient_matrix_type 'CrysAlisPro convention (1999,Acta A55,543-557)'
_diffrn_orient_matrix_UB_11 -0.0650707000
_diffrn_orient_matrix_UB_12 -0.0638693000
_diffrn_orient_matrix_UB_13 -0.0425026000
_diffrn_orient_matrix_UB_21 0.0206822000
_diffrn_orient_matrix_UB_22 -0.0987335000
_diffrn_orient_matrix_UB_23 -0.0974163000
_diffrn_orient_matrix_UB_31 0.0139120000
_diffrn_orient_matrix_UB_32 -0.1517158000
_diffrn_orient_matrix_UB_33 0.0813326000
_diffrn_radiation_monochromator graphite
_diffrn_radiation_probe x-ray
_diffrn_radiation_type 'Cu K\a'
_diffrn_radiation_wavelength 1.54184
_diffrn_reflns_av_R_equivalents 0.0415
_diffrn_reflns_av_unetI/netI 0.0172
_diffrn_reflns_Laue_measured_fraction_full 1.000
_diffrn_reflns_Laue_measured_fraction_max 0.990
_diffrn_reflns_limit_h_max 28
_diffrn_reflns_limit_h_min -28
_diffrn_reflns_limit_k_max 9
_diffrn_reflns_limit_k_min -10
_diffrn_reflns_limit_l_max 14
_diffrn_reflns_limit_l_min -14
_diffrn_reflns_number 48372
_diffrn_reflns_point_group_measured_fraction_full 1.000
_diffrn_reflns_point_group_measured_fraction_max 0.990
_diffrn_reflns_theta_full 67.684
_diffrn_reflns_theta_max 74.441
_diffrn_reflns_theta_min 1.998
_diffrn_source 'fine-focus sealed X-ray tube'
_diffrn_source_type 'Enhance (Cu) X-ray Source'
_exptl_absorpt_coefficient_mu 0.637
_exptl_absorpt_correction_T_max 1.00000
_exptl_absorpt_correction_T_min 0.82067
_exptl_absorpt_correction_type multi-scan
_exptl_absorpt_process_details
;
CrysAlisPro 1.171.39.28b (Rigaku Oxford Diffraction, 2015)
Empirical absorption correction using spherical harmonics,
 implemented in SCALE3 ABSPACK scaling algorithm.
;
_exptl_crystal_colour 'clear colourless'
_exptl_crystal_colour_lustre clear
_exptl_crystal_colour_primary colourless
_exptl_crystal_density_diffrn 1.327
_exptl_crystal_description plate
_exptl_crystal_F_000 880
_exptl_crystal_size_max 0.4
_exptl_crystal_size_mid 0.25
_exptl_crystal_size_min 0.07
_refine_diff_density_max 0.436
_refine_diff_density_min -0.321
_refine_diff_density_rms 0.066
_refine_ls_extinction_coef 0.0017(3)
_refine_ls_extinction_expression Fc^*^=kFc[1+0.001xFc^2^\l^3^/sin(2\q)]^-1/4^
_refine_ls_extinction_method 'SHELXL-2018/3 (Sheldrick 2018)'
_refine_ls_goodness_of_fit_ref 1.237
_refine_ls_hydrogen_treatment constr
_refine_ls_matrix_type full
_refine_ls_number_parameters 293
_refine_ls_number_reflns 4205
_refine_ls_number_restraints 0
_refine_ls_restrained_S_all 1.237
_refine_ls_R_factor_all 0.0703
_refine_ls_R_factor_gt 0.0682
_refine_ls_shift/su_max 0.000
_refine_ls_shift/su_mean 0.000
_refine_ls_structure_factor_coef Fsqd
_refine_ls_weighting_details 'w=1/[\s^2^(Fo^2^)+(0.0555P)^2^+6.5326P] where P=(Fo^2^+2Fc^2^)/3'
_refine_ls_weighting_scheme calc
_refine_ls_wR_factor_gt 0.2089
_refine_ls_wR_factor_ref 0.2101
_reflns_Friedel_coverage 0.000
_reflns_number_gt 4028
_reflns_number_total 4205
_reflns_threshold_expression 'I > 2\s(I)'
_cod_data_source_file d5ra00376h2.cif
_cod_data_source_block 20220713_1
_cod_database_code 7250125
_shelx_shelxl_version_number 2018/3
_shelx_space_group_comment
;
The symmetry employed for this shelxl refinement is uniquely defined
by the following loop, which should always be used as a source of
symmetry information in preference to the above space-group names.
They are only intended as comments.
;
_shelx_estimated_absorpt_t_max 0.957
_shelx_estimated_absorpt_t_min 0.785
_reflns_odcompleteness_completeness 100.00
_reflns_odcompleteness_iscentric 1
_reflns_odcompleteness_theta 66.97
_olex2_refinement_description
;
1. Twinned data refinement
 Scales: 0.9770(8)
 0.0230(8)
2. Fixed Uiso
 At 1.2 times of:
  All C(H) groups
 At 1.5 times of:
  All C(H,H,H) groups
3.a Ternary CH refined with riding coordinates:
 C00H(H00H), C00K(H00K), C00L(H00L), C00N(H00N)
3.b Aromatic/amide H refined with riding coordinates:
 C004(H004), C006(H006), C007(H007), C00A(H00A), C00D(H00D), C00J(H00J),
 C00M(H00M), C00O(H00O), C00P(H00P), C00Q(H00Q), C00R(H00R), C00T(H00T),
 C00U(H00U), C00V(H00V)
3.c Idealised Me refined as rotating group:
 C00S(H00B,H00C,H00E), C00W(H00F,H00G,H00I)
;
_smtbx_masks_void_probe_radius 1.2
_smtbx_masks_void_truncation_radius 1.2
_olex2_submission_special_instructions 'No special instructions were received'
_oxdiff_exptl_absorpt_empirical_details
;
Empirical correction (ABSPACK) includes:
- Absorption correction using spherical harmonics
- Frame scaling
;
_oxdiff_exptl_absorpt_empirical_full_max 1.658
_oxdiff_exptl_absorpt_empirical_full_min 0.672

loop_
_space_group_symop_operation_xyz
'x, y, z'
'-x, y+1/2, -z+1/2'
'-x, -y, -z'
'x, -y-1/2, z-1/2'

loop_
_atom_site_label
_atom_site_type_symbol
_atom_site_fract_x
_atom_site_fract_y
_atom_site_fract_z
_atom_site_U_iso_or_equiv
_atom_site_adp_type
_atom_site_occupancy
_atom_site_site_symmetry_order
_atom_site_calc_flag
_atom_site_refinement_flags_posn
_atom_site_refinement_flags_adp
_atom_site_refinement_flags_occupancy
_atom_site_disorder_assembly
_atom_site_disorder_group
O001 O 0.02698(10) 0.7430(3) 0.4896(2) 0.0222(5) Uani 1 1 d . . . . .
O002 O 0.45039(10) 0.8139(3) 0.68828(19) 0.0203(5) Uani 1 1 d . . . . .
C003 C 0.19276(14) 0.3383(4) 0.3536(3) 0.0157(6) Uani 1 1 d . . . . .
C004 C 0.12518(14) 0.6017(4) 0.5291(3) 0.0166(6) Uani 1 1 d . . . . .
H004 H 0.113389 0.529219 0.582151 0.020 Uiso 1 1 calc R U . . .
C005 C 0.20133(14) 0.7025(4) 0.4269(3) 0.0154(6) Uani 1 1 d . . . . .
C006 C 0.10233(14) 0.8292(4) 0.3932(3) 0.0176(7) Uani 1 1 d . . . . .
H006 H 0.075006 0.907224 0.354749 0.021 Uiso 1 1 calc R U . . .
C007 C 0.32617(14) 0.5218(4) 0.7084(3) 0.0168(6) Uani 1 1 d . . . . .
H007 H 0.314696 0.445165 0.759240 0.020 Uiso 1 1 calc R U . . .
C008 C 0.21098(14) 0.4507(4) 0.2759(3) 0.0163(6) Uani 1 1 d . . . . .
C009 C 0.30714(14) 0.6626(4) 0.5235(3) 0.0153(6) Uani 1 1 d . . . . .
C00A C 0.36158(14) 0.7462(4) 0.5553(3) 0.0166(6) Uani 1 1 d . . . . .
H00A H 0.373767 0.820029 0.503505 0.020 Uiso 1 1 calc R U . . .
C00B C 0.31695(14) 0.4086(4) 0.3723(3) 0.0160(6) Uani 1 1 d . . . . .
C00C C 0.39829(14) 0.7205(4) 0.6642(3) 0.0164(6) Uani 1 1 d . . . . .
C00D C 0.13732(14) 0.2585(4) 0.3231(3) 0.0177(7) Uani 1 1 d . . . . .
H00D H 0.125443 0.182929 0.374215 0.021 Uiso 1 1 calc R U . . .
C00E C 0.29883(14) 0.2964(4) 0.4504(3) 0.0165(6) Uani 1 1 d . . . . .
C00F C 0.18321(14) 0.5914(4) 0.5050(3) 0.0157(6) Uani 1 1 d . . . . .
C00G C 0.28864(14) 0.5494(4) 0.6012(3) 0.0153(6) Uani 1 1 d . . . . .
C00H C 0.23475(14) 0.3128(4) 0.4700(3) 0.0156(6) Uani 1 1 d . . . . .
H00H H 0.223732 0.207889 0.503139 0.019 Uiso 1 1 calc R U . . .
C00I C 0.08522(14) 0.7218(4) 0.4729(3) 0.0182(7) Uani 1 1 d . . . . .
C00J C 0.38096(14) 0.6073(4) 0.7414(3) 0.0180(7) Uani 1 1 d . . . . .
H00J H 0.405510 0.588846 0.813948 0.022 Uiso 1 1 calc R U . . .
C00K C 0.26525(14) 0.6866(4) 0.4061(3) 0.0156(6) Uani 1 1 d . . . . .
H00K H 0.276030 0.791457 0.372579 0.019 Uiso 1 1 calc R U . . .
C00L C 0.22890(14) 0.4615(4) 0.5600(3) 0.0158(6) Uani 1 1 d . . . . .
H00L H 0.215658 0.413930 0.627489 0.019 Uiso 1 1 calc R U . . .
C00M C 0.09925(15) 0.2909(4) 0.2162(3) 0.0205(7) Uani 1 1 d . . . . .
H00M H 0.062084 0.237218 0.196210 0.025 Uiso 1 1 calc R U . . .
C00N C 0.27123(14) 0.5378(4) 0.3169(3) 0.0156(6) Uani 1 1 d . . . . .
H00N H 0.284483 0.584998 0.249342 0.019 Uiso 1 1 calc R U . . .
C00O C 0.39795(15) 0.1719(4) 0.4874(3) 0.0201(7) Uani 1 1 d . . . . .
H00O H 0.424985 0.093115 0.525849 0.024 Uiso 1 1 calc R U . . .
C00P C 0.37545(15) 0.4004(4) 0.3521(3) 0.0189(7) Uani 1 1 d . . . . .
H00P H 0.387486 0.473203 0.299527 0.023 Uiso 1 1 calc R U . . .
C00Q C 0.17298(15) 0.4827(4) 0.1691(3) 0.0181(7) Uani 1 1 d . . . . .
H00Q H 0.184914 0.556932 0.117267 0.022 Uiso 1 1 calc R U . . .
C00R C 0.16066(15) 0.8203(4) 0.3707(3) 0.0179(7) Uani 1 1 d . . . . .
H00R H 0.172289 0.893375 0.317802 0.021 Uiso 1 1 calc R U . . .
C00S C 0.49067(15) 0.7835(5) 0.7970(3) 0.0232(7) Uani 1 1 d . . . . .
H00B H 0.525563 0.854011 0.803429 0.035 Uiso 1 1 calc R U . . .
H00C H 0.503095 0.668896 0.800952 0.035 Uiso 1 1 calc R U . . .
H00E H 0.470357 0.807359 0.859415 0.035 Uiso 1 1 calc R U . . .
C00T C 0.33915(15) 0.1784(4) 0.5067(3) 0.0179(7) Uani 1 1 d . . . . .
H00T H 0.326889 0.103302 0.557606 0.022 Uiso 1 1 calc R U . . .
C00U C 0.11694(15) 0.4030(4) 0.1401(3) 0.0200(7) Uani 1 1 d . . . . .
H00U H 0.091379 0.425499 0.069282 0.024 Uiso 1 1 calc R U . . .
C00V C 0.41621(15) 0.2829(4) 0.4107(3) 0.0205(7) Uani 1 1 d . . . . .
H00V H 0.455584 0.279057 0.398251 0.025 Uiso 1 1 calc R U . . .
C00W C 0.01418(16) 0.6811(5) 0.5960(3) 0.0292(8) Uani 1 1 d . . . . .
H00F H 0.018065 0.561872 0.597981 0.044 Uiso 1 1 calc R U . . .
H00G H -0.026314 0.711248 0.601398 0.044 Uiso 1 1 calc R U . . .
H00I H 0.042197 0.728455 0.660247 0.044 Uiso 1 1 calc R U . . .

loop_
_atom_site_aniso_label
_atom_site_aniso_U_11
_atom_site_aniso_U_22
_atom_site_aniso_U_33
_atom_site_aniso_U_23
_atom_site_aniso_U_13
_atom_site_aniso_U_12
O001 0.0153(11) 0.0297(13) 0.0225(12) 0.0041(10) 0.0058(9) 0.0039(10)
O002 0.0173(11) 0.0234(12) 0.0190(11) 0.0014(9) 0.0012(9) -0.0028(9)
C003 0.0184(15) 0.0131(14) 0.0167(15) -0.0008(12) 0.0060(12) 0.0023(12)
C004 0.0191(15) 0.0168(15) 0.0147(14) -0.0013(12) 0.0052(12) -0.0009(12)
C005 0.0183(15) 0.0140(15) 0.0143(14) -0.0017(12) 0.0046(12) -0.0003(12)
C006 0.0200(15) 0.0157(15) 0.0166(15) -0.0002(12) 0.0023(12) 0.0031(12)
C007 0.0207(15) 0.0158(15) 0.0153(15) 0.0022(12) 0.0072(12) 0.0024(12)
C008 0.0194(15) 0.0140(15) 0.0170(15) -0.0017(12) 0.0074(12) 0.0009(12)
C009 0.0193(15) 0.0131(15) 0.0140(14) 0.0014(12) 0.0044(12) 0.0016(12)
C00A 0.0191(15) 0.0140(15) 0.0179(15) 0.0011(12) 0.0064(12) 0.0014(12)
C00B 0.0191(15) 0.0152(15) 0.0140(14) -0.0024(12) 0.0040(12) -0.0005(12)
C00C 0.0170(14) 0.0152(15) 0.0178(15) -0.0025(12) 0.0052(12) 0.0009(12)
C00D 0.0198(15) 0.0159(15) 0.0189(15) -0.0019(12) 0.0076(12) -0.0004(12)
C00E 0.0184(15) 0.0157(15) 0.0158(14) -0.0031(12) 0.0046(12) -0.0007(12)
C00F 0.0186(15) 0.0149(15) 0.0139(14) -0.0013(12) 0.0040(12) 0.0004(12)
C00G 0.0174(15) 0.0137(15) 0.0157(14) -0.0004(12) 0.0052(12) 0.0011(12)
C00H 0.0183(15) 0.0128(14) 0.0164(15) 0.0010(12) 0.0049(12) -0.0002(12)
C00I 0.0155(15) 0.0214(16) 0.0173(15) -0.0032(13) 0.0028(12) -0.0004(12)
C00J 0.0207(15) 0.0199(16) 0.0130(14) -0.0002(12) 0.0028(12) 0.0033(13)
C00K 0.0185(15) 0.0138(15) 0.0155(14) 0.0006(12) 0.0061(12) -0.0003(12)
C00L 0.0188(15) 0.0149(15) 0.0151(14) 0.0019(12) 0.0070(12) 0.0004(12)
C00M 0.0193(15) 0.0195(16) 0.0224(16) -0.0043(13) 0.0039(13) -0.0019(13)
C00N 0.0195(15) 0.0141(15) 0.0144(14) 0.0015(12) 0.0064(12) -0.0003(12)
C00O 0.0205(16) 0.0201(16) 0.0180(15) -0.0047(13) -0.0003(12) 0.0030(13)
C00P 0.0208(15) 0.0190(16) 0.0183(15) -0.0029(12) 0.0074(12) -0.0031(13)
C00Q 0.0229(16) 0.0157(15) 0.0171(15) -0.0009(12) 0.0069(12) 0.0009(12)
C00R 0.0226(16) 0.0158(15) 0.0153(15) -0.0001(12) 0.0040(12) -0.0003(12)
C00S 0.0180(15) 0.0291(19) 0.0209(16) 0.0010(14) 0.0000(13) -0.0009(14)
C00T 0.0215(16) 0.0158(15) 0.0167(15) -0.0018(12) 0.0045(12) -0.0007(12)
C00U 0.0228(16) 0.0207(17) 0.0160(15) -0.0018(12) 0.0028(12) 0.0029(13)
C00V 0.0170(15) 0.0232(17) 0.0216(16) -0.0066(13) 0.0052(12) -0.0012(13)
C00W 0.0229(17) 0.043(2) 0.0252(18) 0.0061(16) 0.0121(14) 0.0058(16)

loop_
_atom_type_symbol
_atom_type_description
_atom_type_scat_dispersion_real
_atom_type_scat_dispersion_imag
_atom_type_scat_source
C C 0.0181 0.0091 'International Tables Vol C Tables 4.2.6.8 and 6.1.1.4'
H H 0.0000 0.0000 'International Tables Vol C Tables 4.2.6.8 and 6.1.1.4'
O O 0.0492 0.0322 'International Tables Vol C Tables 4.2.6.8 and 6.1.1.4'

loop_
_geom_angle_atom_site_label_1
_geom_angle_atom_site_label_2
_geom_angle_atom_site_label_3
_geom_angle
_geom_angle_site_symmetry_1
_geom_angle_site_symmetry_3
_geom_angle_publ_flag
C00I O001 C00W 116.7(3) . . ?
C00C O002 C00S 117.0(3) . . ?
C008 C003 C00H 117.6(3) . . ?
C00D C003 C008 119.8(3) . . ?
C00D C003 C00H 122.6(3) . . ?
C00F C004 H004 120.4 . . ?
C00I C004 H004 120.4 . . ?
C00I C004 C00F 119.2(3) . . ?
C00F C005 C00K 117.8(3) . . ?
C00R C005 C00F 119.6(3) . . ?
C00R C005 C00K 122.6(3) . . ?
C00I C006 H006 120.0 . . ?
C00I C006 C00R 120.0(3) . . ?
C00R C006 H006 120.0 . . ?
C00G C007 H007 119.4 . . ?
C00G C007 C00J 121.2(3) . . ?
C00J C007 H007 119.4 . . ?
C003 C008 C00N 116.7(3) . . ?
C00Q C008 C003 119.8(3) . . ?
C00Q C008 C00N 123.4(3) . . ?
C00A C009 C00G 120.0(3) . . ?
C00A C009 C00K 122.7(3) . . ?
C00G C009 C00K 117.3(3) . . ?
C009 C00A H00A 119.7 . . ?
C009 C00A C00C 120.5(3) . . ?
C00C C00A H00A 119.7 . . ?
C00E C00B C00N 117.2(3) . . ?
C00P C00B C00E 119.6(3) . . ?
C00P C00B C00N 123.2(3) . . ?
O002 C00C C00A 115.7(3) . . ?
O002 C00C C00J 124.2(3) . . ?
C00A C00C C00J 120.1(3) . . ?
C003 C00D H00D 119.8 . . ?
C003 C00D C00M 120.4(3) . . ?
C00M C00D H00D 119.8 . . ?
C00B C00E C00H 117.2(3) . . ?
C00T C00E C00B 120.0(3) . . ?
C00T C00E C00H 122.8(3) . . ?
C004 C00F C005 120.4(3) . . ?
C004 C00F C00L 122.6(3) . . ?
C005 C00F C00L 117.0(3) . . ?
C007 C00G C009 119.0(3) . . ?
C007 C00G C00L 123.9(3) . . ?
C009 C00G C00L 117.0(3) . . ?
C003 C00H C00E 108.5(2) . . ?
C003 C00H H00H 108.2 . . ?
C003 C00H C00L 111.9(2) . . ?
C00E C00H H00H 108.2 . . ?
C00E C00H C00L 111.7(2) . . ?
C00L C00H H00H 108.2 . . ?
O001 C00I C004 124.2(3) . . ?
O001 C00I C006 115.1(3) . . ?
C006 C00I C004 120.6(3) . . ?
C007 C00J H00J 120.4 . . ?
C00C C00J C007 119.1(3) . . ?
C00C C00J H00J 120.4 . . ?
C005 C00K C009 107.5(2) . . ?
C005 C00K H00K 108.3 . . ?
C005 C00K C00N 112.0(2) . . ?
C009 C00K H00K 108.3 . . ?
C009 C00K C00N 112.2(2) . . ?
C00N C00K H00K 108.3 . . ?
C00F C00L C00H 111.5(2) . . ?
C00F C00L H00L 108.7 . . ?
C00G C00L C00F 107.6(3) . . ?
C00G C00L C00H 111.6(2) . . ?
C00G C00L H00L 108.7 . . ?
C00H C00L H00L 108.7 . . ?
C00D C00M H00M 120.1 . . ?
C00U C00M C00D 119.8(3) . . ?
C00U C00M H00M 120.1 . . ?
C008 C00N C00K 111.1(2) . . ?
C008 C00N H00N 108.7 . . ?
C00B C00N C008 108.1(3) . . ?
C00B C00N C00K 111.5(2) . . ?
C00B C00N H00N 108.7 . . ?
C00K C00N H00N 108.7 . . ?
C00T C00O H00O 120.0 . . ?
C00V C00O H00O 120.0 . . ?
C00V C00O C00T 120.0(3) . . ?
C00B C00P H00P 120.0 . . ?
C00B C00P C00V 120.1(3) . . ?
C00V C00P H00P 120.0 . . ?
C008 C00Q H00Q 120.1 . . ?
C008 C00Q C00U 119.9(3) . . ?
C00U C00Q H00Q 120.1 . . ?
C005 C00R C006 120.1(3) . . ?
C005 C00R H00R 119.9 . . ?
C006 C00R H00R 119.9 . . ?
O002 C00S H00B 109.5 . . ?
O002 C00S H00C 109.5 . . ?
O002 C00S H00E 109.5 . . ?
H00B C00S H00C 109.5 . . ?
H00B C00S H00E 109.5 . . ?
H00C C00S H00E 109.5 . . ?
C00E C00T C00O 120.3(3) . . ?
C00E C00T H00T 119.9 . . ?
C00O C00T H00T 119.9 . . ?
C00M C00U C00Q 120.4(3) . . ?
C00M C00U H00U 119.8 . . ?
C00Q C00U H00U 119.8 . . ?
C00O C00V C00P 120.0(3) . . ?
C00O C00V H00V 120.0 . . ?
C00P C00V H00V 120.0 . . ?
O001 C00W H00F 109.5 . . ?
O001 C00W H00G 109.5 . . ?
O001 C00W H00I 109.5 . . ?
H00F C00W H00G 109.5 . . ?
H00F C00W H00I 109.5 . . ?
H00G C00W H00I 109.5 . . ?

loop_
_geom_bond_atom_site_label_1
_geom_bond_atom_site_label_2
_geom_bond_distance
_geom_bond_site_symmetry_2
_geom_bond_publ_flag
O001 C00I 1.379(4) . ?
O001 C00W 1.429(4) . ?
O002 C00C 1.375(4) . ?
O002 C00S 1.432(4) . ?
C003 C008 1.403(4) . ?
C003 C00D 1.387(4) . ?
C003 C00H 1.513(4) . ?
C004 H004 0.9300 . ?
C004 C00F 1.398(4) . ?
C004 C00I 1.392(5) . ?
C005 C00F 1.399(4) . ?
C005 C00K 1.517(4) . ?
C005 C00R 1.388(4) . ?
C006 H006 0.9300 . ?
C006 C00I 1.383(5) . ?
C006 C00R 1.397(4) . ?
C007 H007 0.9300 . ?
C007 C00G 1.387(4) . ?
C007 C00J 1.399(5) . ?
C008 C00N 1.519(4) . ?
C008 C00Q 1.394(4) . ?
C009 C00A 1.383(4) . ?
C009 C00G 1.409(4) . ?
C009 C00K 1.520(4) . ?
C00A H00A 0.9300 . ?
C00A C00C 1.393(4) . ?
C00B C00E 1.403(4) . ?
C00B C00N 1.514(4) . ?
C00B C00P 1.390(4) . ?
C00C C00J 1.395(4) . ?
C00D H00D 0.9300 . ?
C00D C00M 1.397(5) . ?
C00E C00H 1.516(4) . ?
C00E C00T 1.386(5) . ?
C00F C00L 1.516(4) . ?
C00G C00L 1.512(4) . ?
C00H H00H 0.9800 . ?
C00H C00L 1.618(4) . ?
C00J H00J 0.9300 . ?
C00K H00K 0.9800 . ?
C00K C00N 1.612(4) . ?
C00L H00L 0.9800 . ?
C00M H00M 0.9300 . ?
C00M C00U 1.383(5) . ?
C00N H00N 0.9800 . ?
C00O H00O 0.9300 . ?
C00O C00T 1.392(5) . ?
C00O C00V 1.388(5) . ?
C00P H00P 0.9300 . ?
C00P C00V 1.398(5) . ?
C00Q H00Q 0.9300 . ?
C00Q C00U 1.397(5) . ?
C00R H00R 0.9300 . ?
C00S H00B 0.9600 . ?
C00S H00C 0.9600 . ?
C00S H00E 0.9600 . ?
C00T H00T 0.9300 . ?
C00U H00U 0.9300 . ?
C00V H00V 0.9300 . ?
C00W H00F 0.9600 . ?
C00W H00G 0.9600 . ?
C00W H00I 0.9600 . ?

loop_
_geom_torsion_atom_site_label_1
_geom_torsion_atom_site_label_2
_geom_torsion_atom_site_label_3
_geom_torsion_atom_site_label_4
_geom_torsion
_geom_torsion_site_symmetry_1
_geom_torsion_site_symmetry_2
_geom_torsion_site_symmetry_3
_geom_torsion_site_symmetry_4
_geom_torsion_publ_flag
O002 C00C C00J C007 178.5(3) . . . . ?
C003 C008 C00N C00B 45.4(4) . . . . ?
C003 C008 C00N C00K -77.3(3) . . . . ?
C003 C008 C00Q C00U 0.1(5) . . . . ?
C003 C00D C00M C00U 0.1(5) . . . . ?
C003 C00H C00L C00F -0.7(3) . . . . ?
C003 C00H C00L C00G -121.0(3) . . . . ?
C004 C00F C00L C00G -133.9(3) . . . . ?
C004 C00F C00L C00H 103.5(3) . . . . ?
C005 C00F C00L C00G 46.5(4) . . . . ?
C005 C00F C00L C00H -76.1(3) . . . . ?
C005 C00K C00N C008 0.1(3) . . . . ?
C005 C00K C00N C00B -120.6(3) . . . . ?
C007 C00G C00L C00F 135.8(3) . . . . ?
C007 C00G C00L C00H -101.6(3) . . . . ?
C008 C003 C00D C00M -0.8(5) . . . . ?
C008 C003 C00H C00E -44.0(4) . . . . ?
C008 C003 C00H C00L 79.7(3) . . . . ?
C008 C00Q C00U C00M -0.8(5) . . . . ?
C009 C00A C00C O002 -177.9(3) . . . . ?
C009 C00A C00C C00J 1.4(5) . . . . ?
C009 C00G C00L C00F -45.9(4) . . . . ?
C009 C00G C00L C00H 76.8(3) . . . . ?
C009 C00K C00N C008 121.2(3) . . . . ?
C009 C00K C00N C00B 0.5(3) . . . . ?
C00A C009 C00G C007 -0.9(5) . . . . ?
C00A C009 C00G C00L -179.4(3) . . . . ?
C00A C009 C00K C005 -135.8(3) . . . . ?
C00A C009 C00K C00N 100.6(3) . . . . ?
C00A C00C C00J C007 -0.7(5) . . . . ?
C00B C00E C00H C003 43.6(4) . . . . ?
C00B C00E C00H C00L -80.1(3) . . . . ?
C00B C00E C00T C00O 0.8(5) . . . . ?
C00B C00P C00V C00O 1.3(5) . . . . ?
C00D C003 C008 C00N 177.9(3) . . . . ?
C00D C003 C008 C00Q 0.7(5) . . . . ?
C00D C003 C00H C00E 137.5(3) . . . . ?
C00D C003 C00H C00L -98.9(3) . . . . ?
C00D C00M C00U C00Q 0.7(5) . . . . ?
C00E C00B C00N C008 -45.8(4) . . . . ?
C00E C00B C00N C00K 76.6(3) . . . . ?
C00E C00B C00P C00V -1.1(5) . . . . ?
C00E C00H C00L C00F 121.1(3) . . . . ?
C00E C00H C00L C00G 0.8(4) . . . . ?
C00F C004 C00I O001 179.8(3) . . . . ?
C00F C004 C00I C006 0.5(5) . . . . ?
C00F C005 C00K C009 -44.0(4) . . . . ?
C00F C005 C00K C00N 79.7(3) . . . . ?
C00F C005 C00R C006 0.9(5) . . . . ?
C00G C007 C00J C00C -0.8(5) . . . . ?
C00G C009 C00A C00C -0.6(5) . . . . ?
C00G C009 C00K C005 44.5(4) . . . . ?
C00G C009 C00K C00N -79.1(3) . . . . ?
C00H C003 C008 C00N -0.6(4) . . . . ?
C00H C003 C008 C00Q -177.9(3) . . . . ?
C00H C003 C00D C00M 177.7(3) . . . . ?
C00H C00E C00T C00O -178.4(3) . . . . ?
C00I C004 C00F C005 1.2(5) . . . . ?
C00I C004 C00F C00L -178.4(3) . . . . ?
C00I C006 C00R C005 0.8(5) . . . . ?
C00J C007 C00G C009 1.6(5) . . . . ?
C00J C007 C00G C00L 180.0(3) . . . . ?
C00K C005 C00F C004 179.0(3) . . . . ?
C00K C005 C00F C00L -1.4(4) . . . . ?
C00K C005 C00R C006 180.0(3) . . . . ?
C00K C009 C00A C00C 179.7(3) . . . . ?
C00K C009 C00G C007 178.8(3) . . . . ?
C00K C009 C00G C00L 0.3(4) . . . . ?
C00N C008 C00Q C00U -176.9(3) . . . . ?
C00N C00B C00E C00H 1.2(4) . . . . ?
C00N C00B C00E C00T -178.0(3) . . . . ?
C00N C00B C00P C00V 176.8(3) . . . . ?
C00P C00B C00E C00H 179.3(3) . . . . ?
C00P C00B C00E C00T 0.0(5) . . . . ?
C00P C00B C00N C008 136.3(3) . . . . ?
C00P C00B C00N C00K -101.3(3) . . . . ?
C00Q C008 C00N C00B -137.5(3) . . . . ?
C00Q C008 C00N C00K 99.9(3) . . . . ?
C00R C005 C00F C004 -1.9(5) . . . . ?
C00R C005 C00F C00L 177.7(3) . . . . ?
C00R C005 C00K C009 136.9(3) . . . . ?
C00R C005 C00K C00N -99.3(3) . . . . ?
C00R C006 C00I O001 179.1(3) . . . . ?
C00R C006 C00I C004 -1.5(5) . . . . ?
C00S O002 C00C C00A -176.6(3) . . . . ?
C00S O002 C00C C00J 4.2(4) . . . . ?
C00T C00E C00H C003 -137.1(3) . . . . ?
C00T C00E C00H C00L 99.1(3) . . . . ?
C00T C00O C00V C00P -0.5(5) . . . . ?
C00V C00O C00T C00E -0.6(5) . . . . ?
C00W O001 C00I C004 22.4(5) . . . . ?
C00W O001 C00I C006 -158.3(3) . . . . ?

loop_
_twin_individual_id
_twin_individual_mass_fraction_refined
1 0.9770(8)
2 0.0230(8)
